data_4501136
loop_
_publ_author_name
'Mukherjee, Arijit'
'Desiraju, Gautam R.'

_publ_section_title
;
 Halogen Bonding and Structural Modularity in 2,3,4- and
 3,4,5-Trichlorophenol
;
_journal_issue 9
_journal_name_full 'Crystal Growth &amp; Design'
_journal_page_first 3735
_journal_paper_doi 10.1021/cg2007815
_journal_volume 11
_journal_year 2011
_chemical_formula_sum 'C6 H3 Cl3 O'
_chemical_formula_weight 197.43
_chemical_name_common 3,4,5-trichlorophenol_100K
_chemical_name_systematic
;
 ?
;
_space_group_IT_number 2
_symmetry_cell_setting triclinic
_symmetry_space_group_name_Hall '-P 1'
_symmetry_space_group_name_H-M 'P -1'
_atom_sites_solution_hydrogens geom
_atom_sites_solution_primary direct
_atom_sites_solution_secondary difmap
_audit_creation_method SHELXL-97
_cell_angle_alpha 66.479(12)
_cell_angle_beta 81.914(14)
_cell_angle_gamma 80.739(14)
_cell_formula_units_Z 8
_cell_length_a 7.057(3)
_cell_length_b 14.776(6)
_cell_length_c 15.408(6)
_cell_measurement_reflns_used 3399
_cell_measurement_temperature 100(2)
_cell_measurement_theta_max 27.5
_cell_measurement_theta_min 2.7
_cell_volume 1448.8(10)
_computing_cell_refinement 'CrystalClear-SM Expert 2.0 rc14 (Rigaku, 2009)'
_computing_data_collection 'CrystalClear-SM Expert 2.0 rc14 (Rigaku, 2009)'
_computing_data_reduction 'CrystalClear-SM Expert 2.0 rc14 (Rigaku, 2009)'
_computing_structure_refinement 'SHELXL-97 (Sheldrick, 2008)'
_computing_structure_solution 'SHELXL-97 (Sheldrick, 2008)'
_diffrn_ambient_temperature 100(2)
_diffrn_detector_area_resol_mean 13.6612
_diffrn_measured_fraction_theta_full 0.996
_diffrn_measured_fraction_theta_max 0.996
_diffrn_measurement_device
;
XtaLABmini: Fixed Chi 2 circle
;
_diffrn_measurement_device_type
;
Rigaku Mercury375R (2x2 bin mode)
;
_diffrn_radiation_monochromator graphite
_diffrn_radiation_source 'fine-focus sealed tube'
_diffrn_radiation_type MoK\a
_diffrn_radiation_wavelength 0.71073
_diffrn_reflns_av_R_equivalents 0.0630
_diffrn_reflns_av_sigmaI/netI 0.0628
_diffrn_reflns_limit_h_max 9
_diffrn_reflns_limit_h_min -9
_diffrn_reflns_limit_k_max 19
_diffrn_reflns_limit_k_min -19
_diffrn_reflns_limit_l_max 19
_diffrn_reflns_limit_l_min -19
_diffrn_reflns_number 15432
_diffrn_reflns_theta_full 27.46
_diffrn_reflns_theta_max 27.46
_diffrn_reflns_theta_min 1.45
_exptl_absorpt_coefficient_mu 1.180
_exptl_absorpt_correction_T_max 0.8911
_exptl_absorpt_correction_T_min 0.7185
_exptl_absorpt_correction_type multi-scan
_exptl_absorpt_process_details 'Jacobson, R. (1998) Private communication'
_exptl_crystal_colour colourless
_exptl_crystal_density_diffrn 1.810
_exptl_crystal_density_method 'not measured'
_exptl_crystal_description block
_exptl_crystal_F_000 784
_exptl_crystal_size_max 0.30
_exptl_crystal_size_mid 0.20
_exptl_crystal_size_min 0.10
_refine_diff_density_max 0.386
_refine_diff_density_min -0.540
_refine_diff_density_rms 0.091
_refine_ls_extinction_method none
_refine_ls_goodness_of_fit_ref 1.092
_refine_ls_hydrogen_treatment constr
_refine_ls_matrix_type full
_refine_ls_number_parameters 365
_refine_ls_number_reflns 6607
_refine_ls_number_restraints 0
_refine_ls_restrained_S_all 1.092
_refine_ls_R_factor_all 0.0444
_refine_ls_R_factor_gt 0.0384
_refine_ls_shift/su_max 0.001
_refine_ls_shift/su_mean 0.000
_refine_ls_structure_factor_coef Fsqd
_refine_ls_weighting_details 'calc w=1/[\s^2^(Fo^2^)+(0.0229P)^2^+1.0467P] where P=(Fo^2^+2Fc^2^)/3'
_refine_ls_weighting_scheme calc
_refine_ls_wR_factor_gt 0.0859
_refine_ls_wR_factor_ref 0.0978
_reflns_number_gt 5876
_reflns_number_total 6607
_reflns_threshold_expression >2\s(I)
_cod_data_source_file cg2007815_si_002.cif
_cod_data_source_block datam
_cod_depositor_comments
;
The following automatic conversions were performed:

'_exptl_absorpt_correction_type' value 'Multi-scan' changed to
'multi-scan' according to
/home/saulius/struct/CIF-dictionaries/cif_core.dic dictionary named
'cif_core.dic' version 2.4.1 from 2010-06-29.

Automatic conversion script
Id: cif_fix_values 1715 2011-07-08 13:25:40Z adriana 
;
_cod_original_cell_volume 1448.9(10)
_cod_database_code 4501136

loop_
_symmetry_equiv_pos_as_xyz
'x, y, z'
'-x, -y, -z'

loop_
_atom_site_label
_atom_site_type_symbol
_atom_site_fract_x
_atom_site_fract_y
_atom_site_fract_z
_atom_site_U_iso_or_equiv
_atom_site_adp_type
_atom_site_occupancy
_atom_site_symmetry_multiplicity
_atom_site_calc_flag
_atom_site_refinement_flags
Cl7 Cl 0.05595(9) 0.01285(4) 0.13301(4) 0.02154(14) Uani 1 1 d .
Cl2 Cl 0.40767(9) -0.40450(5) 0.63145(4) 0.02066(14) Uani 1 1 d .
Cl3 Cl 0.34484(9) -0.16965(5) 0.54174(4) 0.02337(14) Uani 1 1 d .
Cl8 Cl 0.05823(9) -0.11663(5) 0.35215(4) 0.02193(14) Uani 1 1 d .
Cl9 Cl 0.22754(9) -0.34248(5) 0.41681(4) 0.02261(14) Uani 1 1 d .
Cl1 Cl 0.39110(11) -0.51202(5) 0.85402(4) 0.02680(15) Uani 1 1 d .
Cl10 Cl -0.22038(10) -0.24935(5) 0.06860(4) 0.02709(15) Uani 1 1 d .
Cl12 Cl -0.46943(9) -0.05075(4) 0.30057(5) 0.02392(14) Uani 1 1 d .
Cl4 Cl -0.18456(10) -0.09683(5) 0.58192(5) 0.02729(15) Uani 1 1 d .
Cl11 Cl -0.38839(9) -0.04954(5) 0.09462(5) 0.02592(15) Uani 1 1 d .
Cl6 Cl -0.16565(10) -0.41308(5) 0.91849(4) 0.02775(16) Uani 1 1 d .
Cl5 Cl -0.20801(9) -0.18089(5) 0.80548(5) 0.02621(15) Uani 1 1 d .
O4 O 0.2898(3) -0.17829(13) 0.87842(13) 0.0224(4) Uani 1 1 d .
H4O H 0.2951 -0.1189 0.8472 0.034 Uiso 1 1 calc R
O3 O -0.0825(3) -0.45577(12) 0.60622(12) 0.0183(4) Uani 1 1 d .
H3O H -0.1313 -0.4307 0.5554 0.028 Uiso 1 1 calc R
O1 O -0.2201(3) -0.41513(12) 0.42894(12) 0.0184(4) Uani 1 1 d .
H1O H -0.1428 -0.4552 0.4139 0.028 Uiso 1 1 calc R
O2 O 0.3063(3) -0.30210(13) 0.07388(13) 0.0235(4) Uani 1 1 d .
H2O H 0.3034 -0.2607 0.0193 0.035 Uiso 1 1 calc R
C14 C 0.1861(3) -0.15558(18) 0.10612(17) 0.0166(5) Uani 1 1 d .
H14 H 0.1783 -0.1169 0.0418 0.020 Uiso 1 1 calc R
C18 C 0.2672(3) -0.31359(18) 0.23195(17) 0.0161(5) Uani 1 1 d .
H18 H 0.3150 -0.3805 0.2521 0.019 Uiso 1 1 calc R
C4 C 0.3661(3) -0.33650(18) 0.70266(17) 0.0154(5) Uani 1 1 d .
C24 C -0.3365(3) -0.24497(18) 0.36233(17) 0.0167(5) Uani 1 1 d .
H24 H -0.3623 -0.2450 0.4232 0.020 Uiso 1 1 calc R
C17 C 0.2083(3) -0.26941(18) 0.29739(16) 0.0166(5) Uani 1 1 d .
C12 C -0.1233(3) -0.42814(18) 0.74911(17) 0.0164(5) Uani 1 1 d .
H12 H -0.1124 -0.4965 0.7831 0.020 Uiso 1 1 calc R
C6 C 0.3117(3) -0.17798(18) 0.72025(17) 0.0177(5) Uani 1 1 d .
H6 H 0.2925 -0.1089 0.6933 0.021 Uiso 1 1 calc R
C21 C -0.2651(3) -0.24587(19) 0.18049(17) 0.0183(5) Uani 1 1 d .
C5 C 0.3405(3) -0.23295(18) 0.66342(16) 0.0160(5) Uani 1 1 d .
C19 C -0.2593(3) -0.33085(17) 0.34912(17) 0.0150(5) Uani 1 1 d .
C15 C 0.1307(3) -0.11335(17) 0.17297(17) 0.0154(5) Uani 1 1 d .
C13 C 0.2534(3) -0.25605(18) 0.13584(17) 0.0161(5) Uani 1 1 d .
C20 C -0.2245(3) -0.33259(18) 0.25846(17) 0.0173(5) Uani 1 1 d .
H20 H -0.1746 -0.3912 0.2504 0.021 Uiso 1 1 calc R
C1 C 0.3124(3) -0.22820(18) 0.81811(17) 0.0171(5) Uani 1 1 d .
C8 C -0.1290(3) -0.28716(18) 0.59894(17) 0.0171(5) Uani 1 1 d .
H8 H -0.1193 -0.2617 0.5329 0.021 Uiso 1 1 calc R
C22 C -0.3390(3) -0.15768(18) 0.19182(17) 0.0177(5) Uani 1 1 d .
C2 C 0.3335(4) -0.33080(18) 0.85955(17) 0.0183(5) Uani 1 1 d .
H2 H 0.3298 -0.3635 0.9252 0.022 Uiso 1 1 calc R
C10 C -0.1707(3) -0.26061(19) 0.74634(18) 0.0186(5) Uani 1 1 d .
C11 C -0.1504(3) -0.36345(19) 0.79629(17) 0.0175(5) Uani 1 1 d .
C23 C -0.3750(3) -0.15859(18) 0.28353(18) 0.0171(5) Uani 1 1 d .
C7 C -0.1126(3) -0.38894(17) 0.65035(17) 0.0154(5) Uani 1 1 d .
C9 C -0.1600(3) -0.22383(17) 0.64737(18) 0.0172(5) Uani 1 1 d .
C16 C 0.1381(3) -0.16940(18) 0.26984(16) 0.0147(5) Uani 1 1 d .
C3 C 0.3603(3) -0.38422(18) 0.80152(18) 0.0177(5) Uani 1 1 d .

loop_
_atom_site_aniso_label
_atom_site_aniso_U_11
_atom_site_aniso_U_22
_atom_site_aniso_U_33
_atom_site_aniso_U_23
_atom_site_aniso_U_13
_atom_site_aniso_U_12
Cl7 0.0229(3) 0.0176(3) 0.0263(3) -0.0112(3) -0.0064(2) 0.0029(2)
Cl2 0.0217(3) 0.0256(3) 0.0205(3) -0.0157(3) -0.0024(2) -0.0001(2)
Cl3 0.0283(3) 0.0257(3) 0.0139(3) -0.0066(2) -0.0032(2) 0.0014(3)
Cl8 0.0210(3) 0.0310(3) 0.0209(3) -0.0179(3) 0.0007(2) -0.0037(2)
Cl9 0.0245(3) 0.0272(3) 0.0141(3) -0.0044(2) -0.0030(2) -0.0060(2)
Cl1 0.0430(4) 0.0152(3) 0.0206(3) -0.0079(3) 0.0000(3) 0.0013(3)
Cl10 0.0330(4) 0.0370(4) 0.0154(3) -0.0121(3) -0.0011(2) -0.0109(3)
Cl12 0.0205(3) 0.0172(3) 0.0328(4) -0.0104(3) -0.0009(3) 0.0022(2)
Cl4 0.0324(4) 0.0162(3) 0.0323(4) -0.0100(3) -0.0011(3) 0.0001(3)
Cl11 0.0249(3) 0.0238(3) 0.0224(3) 0.0014(3) -0.0085(2) -0.0061(3)
Cl6 0.0328(4) 0.0366(4) 0.0151(3) -0.0125(3) -0.0038(2) 0.0009(3)
Cl5 0.0234(3) 0.0329(4) 0.0344(4) -0.0268(3) -0.0042(3) 0.0017(3)
O4 0.0306(10) 0.0188(9) 0.0216(9) -0.0139(8) -0.0021(8) 0.0029(8)
O3 0.0222(9) 0.0176(8) 0.0181(9) -0.0110(7) -0.0053(7) 0.0039(7)
O1 0.0208(9) 0.0167(8) 0.0168(9) -0.0072(7) -0.0042(7) 0.0047(7)
O2 0.0319(11) 0.0219(9) 0.0176(9) -0.0116(8) -0.0039(8) 0.0063(8)
C14 0.0173(12) 0.0192(12) 0.0130(11) -0.0053(10) -0.0023(9) -0.0030(9)
C18 0.0132(11) 0.0157(11) 0.0193(12) -0.0065(10) -0.0027(9) -0.0010(9)
C4 0.0123(11) 0.0196(12) 0.0174(12) -0.0116(10) -0.0009(9) 0.0009(9)
C24 0.0129(11) 0.0206(12) 0.0176(12) -0.0087(10) -0.0015(9) -0.0008(9)
C17 0.0133(11) 0.0225(12) 0.0139(11) -0.0056(10) -0.0019(9) -0.0053(9)
C12 0.0145(11) 0.0175(12) 0.0176(12) -0.0075(10) -0.0039(9) 0.0014(9)
C6 0.0156(12) 0.0169(12) 0.0203(12) -0.0075(10) -0.0022(9) 0.0009(9)
C21 0.0155(12) 0.0268(13) 0.0151(12) -0.0093(10) -0.0009(9) -0.0069(10)
C5 0.0133(11) 0.0226(12) 0.0126(11) -0.0076(10) -0.0013(8) -0.0010(9)
C19 0.0117(11) 0.0170(11) 0.0164(11) -0.0060(9) -0.0029(9) -0.0016(9)
C15 0.0100(11) 0.0151(11) 0.0222(12) -0.0085(10) -0.0038(9) 0.0010(8)
C13 0.0133(11) 0.0218(12) 0.0156(11) -0.0104(10) -0.0004(9) -0.0012(9)
C20 0.0135(11) 0.0213(12) 0.0199(12) -0.0111(10) -0.0019(9) -0.0010(9)
C1 0.0148(11) 0.0217(12) 0.0191(12) -0.0135(10) -0.0012(9) 0.0008(9)
C8 0.0151(12) 0.0220(12) 0.0161(12) -0.0102(10) -0.0013(9) 0.0004(9)
C22 0.0122(11) 0.0201(12) 0.0170(12) -0.0018(10) -0.0043(9) -0.0028(9)
C2 0.0197(12) 0.0217(12) 0.0148(12) -0.0097(10) -0.0016(9) 0.0011(10)
C10 0.0126(11) 0.0253(13) 0.0246(13) -0.0175(11) -0.0010(9) -0.0004(9)
C11 0.0147(11) 0.0255(13) 0.0144(11) -0.0106(10) -0.0019(9) 0.0001(9)
C23 0.0112(11) 0.0167(12) 0.0234(13) -0.0079(10) -0.0022(9) -0.0008(9)
C7 0.0120(11) 0.0184(12) 0.0187(12) -0.0114(10) -0.0019(9) 0.0020(9)
C9 0.0127(11) 0.0155(11) 0.0236(13) -0.0087(10) -0.0012(9) 0.0006(9)
C16 0.0102(11) 0.0217(12) 0.0152(11) -0.0100(10) 0.0003(8) -0.0034(9)
C3 0.0163(12) 0.0169(11) 0.0215(12) -0.0103(10) -0.0032(9) 0.0021(9)

loop_
_atom_type_symbol
_atom_type_description
_atom_type_scat_dispersion_real
_atom_type_scat_dispersion_imag
_atom_type_scat_source
C C 0.0033 0.0016 'International Tables Vol C Tables 4.2.6.8 and 6.1.1.4'
H H 0.0000 0.0000 'International Tables Vol C Tables 4.2.6.8 and 6.1.1.4'
O O 0.0106 0.0060 'International Tables Vol C Tables 4.2.6.8 and 6.1.1.4'
Cl Cl 0.1484 0.1585 'International Tables Vol C Tables 4.2.6.8 and 6.1.1.4'

loop_
_geom_angle_atom_site_label_1
_geom_angle_atom_site_label_2
_geom_angle_atom_site_label_3
_geom_angle
C1 O4 H4O 109.5
C7 O3 H3O 109.5
C19 O1 H1O 109.5
C13 O2 H2O 109.5
C15 C14 C13 119.6(2)
C15 C14 H14 120.2
C13 C14 H14 120.2
C13 C18 C17 118.9(2)
C13 C18 H18 120.5
C17 C18 H18 120.5
C5 C4 C3 118.1(2)
C5 C4 Cl2 121.22(18)
C3 C4 Cl2 120.69(18)
C19 C24 C23 119.0(2)
C19 C24 H24 120.5
C23 C24 H24 120.5
C16 C17 C18 122.2(2)
C16 C17 Cl9 119.69(19)
C18 C17 Cl9 118.11(19)
C7 C12 C11 119.0(2)
C7 C12 H12 120.5
C11 C12 H12 120.5
C1 C6 C5 118.7(2)
C1 C6 H6 120.6
C5 C6 H6 120.6
C20 C21 C22 120.8(2)
C20 C21 Cl10 118.5(2)
C22 C21 Cl10 120.69(19)
C6 C5 C4 121.4(2)
C6 C5 Cl3 118.30(19)
C4 C5 Cl3 120.28(18)
C24 C19 O1 117.6(2)
C24 C19 C20 121.1(2)
O1 C19 C20 121.3(2)
C14 C15 C16 121.7(2)
C14 C15 Cl7 118.26(19)
C16 C15 Cl7 120.04(19)
O2 C13 C14 122.3(2)
O2 C13 C18 117.5(2)
C14 C13 C18 120.2(2)
C21 C20 C19 119.1(2)
C21 C20 H20 120.4
C19 C20 H20 120.4
O4 C1 C2 116.9(2)
O4 C1 C6 121.7(2)
C2 C1 C6 121.4(2)
C7 C8 C9 119.1(2)
C7 C8 H8 120.5
C9 C8 H8 120.5
C21 C22 C23 118.7(2)
C21 C22 Cl11 120.79(19)
C23 C22 Cl11 120.5(2)
C1 C2 C3 118.9(2)
C1 C2 H2 120.5
C3 C2 H2 120.5
C9 C10 C11 118.4(2)
C9 C10 Cl5 120.76(19)
C11 C10 Cl5 120.87(19)
C12 C11 C10 121.2(2)
C12 C11 Cl6 118.39(19)
C10 C11 Cl6 120.43(19)
C24 C23 C22 121.1(2)
C24 C23 Cl12 118.78(19)
C22 C23 Cl12 120.08(19)
O3 C7 C8 121.8(2)
O3 C7 C12 117.1(2)
C8 C7 C12 121.1(2)
C8 C9 C10 121.3(2)
C8 C9 Cl4 118.41(19)
C10 C9 Cl4 120.26(19)
C17 C16 C15 117.4(2)
C17 C16 Cl8 121.62(18)
C15 C16 Cl8 120.94(19)
C2 C3 C4 121.4(2)
C2 C3 Cl1 118.40(19)
C4 C3 Cl1 120.15(18)

loop_
_geom_bond_atom_site_label_1
_geom_bond_atom_site_label_2
_geom_bond_distance
Cl7 C15 1.730(2)
Cl2 C4 1.730(2)
Cl3 C5 1.727(2)
Cl8 C16 1.727(2)
Cl9 C17 1.734(2)
Cl1 C3 1.722(3)
Cl10 C21 1.728(3)
Cl12 C23 1.731(3)
Cl4 C9 1.733(3)
Cl11 C22 1.725(2)
Cl6 C11 1.721(3)
Cl5 C10 1.725(2)
O4 C1 1.379(3)
O4 H4O 0.8200
O3 C7 1.382(3)
O3 H3O 0.8200
O1 C19 1.379(3)
O1 H1O 0.8200
O2 C13 1.360(3)
O2 H2O 0.8200
C14 C15 1.387(3)
C14 C13 1.390(3)
C14 H14 0.9300
C18 C13 1.391(3)
C18 C17 1.391(3)
C18 H18 0.9300
C4 C5 1.394(3)
C4 C3 1.398(3)
C24 C19 1.379(3)
C24 C23 1.386(3)
C24 H24 0.9300
C17 C16 1.390(3)
C12 C7 1.391(3)
C12 C11 1.391(3)
C12 H12 0.9300
C6 C1 1.390(3)
C6 C5 1.390(3)
C6 H6 0.9300
C21 C20 1.385(3)
C21 C22 1.392(4)
C19 C20 1.394(3)
C15 C16 1.392(3)
C20 H20 0.9300
C1 C2 1.382(3)
C8 C7 1.386(3)
C8 C9 1.388(3)
C8 H8 0.9300
C22 C23 1.395(3)
C2 C3 1.388(3)
C2 H2 0.9300
C10 C9 1.395(3)
C10 C11 1.396(4)

loop_
_geom_torsion_atom_site_label_1
_geom_torsion_atom_site_label_2
_geom_torsion_atom_site_label_3
_geom_torsion_atom_site_label_4
_geom_torsion
C13 C18 C17 C16 -0.7(3)
C13 C18 C17 Cl9 -179.77(18)
C1 C6 C5 C4 1.2(4)
C1 C6 C5 Cl3 -178.56(18)
C3 C4 C5 C6 0.6(3)
Cl2 C4 C5 C6 -178.40(18)
C3 C4 C5 Cl3 -179.68(18)
Cl2 C4 C5 Cl3 1.3(3)
C23 C24 C19 O1 179.1(2)
C23 C24 C19 C20 -1.7(3)
C13 C14 C15 C16 -0.9(4)
C13 C14 C15 Cl7 177.69(18)
C15 C14 C13 O2 178.7(2)
C15 C14 C13 C18 -0.8(3)
C17 C18 C13 O2 -177.9(2)
C17 C18 C13 C14 1.5(3)
C22 C21 C20 C19 0.2(3)
Cl10 C21 C20 C19 179.84(18)
C24 C19 C20 C21 1.2(3)
O1 C19 C20 C21 -179.6(2)
C5 C6 C1 O4 178.3(2)
C5 C6 C1 C2 -2.5(4)
C20 C21 C22 C23 -1.1(3)
Cl10 C21 C22 C23 179.27(18)
C20 C21 C22 Cl11 179.66(18)
Cl10 C21 C22 Cl11 0.1(3)
O4 C1 C2 C3 -178.8(2)
C6 C1 C2 C3 1.9(4)
C7 C12 C11 C10 1.3(4)
C7 C12 C11 Cl6 179.36(18)
C9 C10 C11 C12 -1.1(4)
Cl5 C10 C11 C12 179.01(18)
C9 C10 C11 Cl6 -179.12(18)
Cl5 C10 C11 Cl6 0.9(3)
C19 C24 C23 C22 0.8(3)
C19 C24 C23 Cl12 -179.32(17)
C21 C22 C23 C24 0.6(3)
Cl11 C22 C23 C24 179.85(18)
C21 C22 C23 Cl12 -179.28(18)
Cl11 C22 C23 Cl12 -0.1(3)
C9 C8 C7 O3 179.7(2)
C9 C8 C7 C12 -1.2(4)
C11 C12 C7 O3 179.0(2)
C11 C12 C7 C8 -0.1(4)
C7 C8 C9 C10 1.4(4)
C7 C8 C9 Cl4 -178.80(18)
C11 C10 C9 C8 -0.3(4)
Cl5 C10 C9 C8 179.63(18)
C11 C10 C9 Cl4 179.92(18)
Cl5 C10 C9 Cl4 -0.2(3)
C18 C17 C16 C15 -0.8(3)
Cl9 C17 C16 C15 178.19(17)
C18 C17 C16 Cl8 177.87(18)
Cl9 C17 C16 Cl8 -3.1(3)
C14 C15 C16 C17 1.6(3)
Cl7 C15 C16 C17 -176.90(17)
C14 C15 C16 Cl8 -177.06(18)
Cl7 C15 C16 Cl8 4.4(3)
C1 C2 C3 C4 -0.1(4)
C1 C2 C3 Cl1 178.77(19)
C5 C4 C3 C2 -1.1(4)
Cl2 C4 C3 C2 177.84(19)
C5 C4 C3 Cl1 -179.99(18)
Cl2 C4 C3 Cl1 -1.0(3)
